data_1553515
loop_
_publ_author_name
'Fu, Rong'
'Hao, Wen-Juan'
'Wu, Ya-Nan'
'Wang, Nan-Nan'
'Tu, Shu-Jiang'
'Li, Guigen'
'Jiang, Bo'

_publ_section_title
;
 Sulfonyl radical-enabled 6-endo-trig cyclization for regiospecific
 synthesis of unsymmetrical diaryl sulfones
;
_journal_issue 11
_journal_name_full 'Organic Chemistry Frontiers'
_journal_page_first 1452
_journal_paper_doi 10.1039/C6QO00422A
_journal_volume 3
_journal_year 2016
_chemical_formula_sum 'C27 H20 O2 S'
_chemical_formula_weight 408.49
_space_group_IT_number 14
_space_group_name_Hall '-P 2ybc'
_space_group_name_H-M_alt 'P 1 21/c 1'
_symmetry_cell_setting monoclinic
_symmetry_space_group_name_H-M 'P 1 21/c 1'
_atom_sites_solution_hydrogens geom
_atom_sites_solution_primary direct
_atom_sites_solution_secondary difmap
_audit_creation_method SHELXL-97
_audit_update_record
;
2016-04-14 deposited with the CCDC.
2016-08-23 downloaded from the CCDC.
;
_cell_angle_alpha 90.00
_cell_angle_beta 100.0690(10)
_cell_angle_gamma 90.00
_cell_formula_units_Z 4
_cell_length_a 7.0521(6)
_cell_length_b 28.030(2)
_cell_length_c 10.4649(8)
_cell_measurement_reflns_used 950
_cell_measurement_temperature 293(2)
_cell_measurement_theta_max 23.8690
_cell_measurement_theta_min 2.9780
_cell_volume 2036.7(3)
_computing_cell_refinement 'Bruker FRAMBO'
_computing_data_collection 'Bruker FRAMBO'
_computing_data_reduction 'Bruker SAINT'
_computing_molecular_graphics 'Bruker SHELXTL'
_computing_publication_material 'Bruker SHELXTL'
_computing_structure_refinement 'SHELXL-97 (Sheldrick, 1997)'
_computing_structure_solution 'SHELXS-97 (Sheldrick, 1990)'
_diffrn_ambient_temperature 293(2)
_diffrn_measured_fraction_theta_full 0.999
_diffrn_measured_fraction_theta_max 0.999
_diffrn_measurement_device_type 'CCD area detector'
_diffrn_measurement_method 'phi and omega scans'
_diffrn_radiation_monochromator graphite
_diffrn_radiation_source 'fine-focus sealed tube'
_diffrn_radiation_type MoK\a
_diffrn_radiation_wavelength 0.71073
_diffrn_reflns_av_R_equivalents 0.0679
_diffrn_reflns_av_sigmaI/netI 0.1145
_diffrn_reflns_limit_h_max 8
_diffrn_reflns_limit_h_min -4
_diffrn_reflns_limit_k_max 33
_diffrn_reflns_limit_k_min -30
_diffrn_reflns_limit_l_max 12
_diffrn_reflns_limit_l_min -12
_diffrn_reflns_number 7408
_diffrn_reflns_theta_full 25.02
_diffrn_reflns_theta_max 25.02
_diffrn_reflns_theta_min 2.91
_exptl_absorpt_coefficient_mu 0.181
_exptl_absorpt_correction_T_max 0.9444
_exptl_absorpt_correction_T_min 0.9231
_exptl_absorpt_correction_type multi-scan
_exptl_absorpt_process_details sadabs
_exptl_crystal_colour white
_exptl_crystal_density_diffrn 1.332
_exptl_crystal_density_method 'not measured'
_exptl_crystal_description block
_exptl_crystal_F_000 856
_exptl_crystal_size_max 0.45
_exptl_crystal_size_mid 0.40
_exptl_crystal_size_min 0.32
_refine_diff_density_max 0.222
_refine_diff_density_min -0.288
_refine_diff_density_rms 0.053
_refine_ls_extinction_method none
_refine_ls_goodness_of_fit_ref 0.999
_refine_ls_hydrogen_treatment mixed
_refine_ls_matrix_type full
_refine_ls_number_parameters 271
_refine_ls_number_reflns 3601
_refine_ls_number_restraints 0
_refine_ls_restrained_S_all 0.999
_refine_ls_R_factor_all 0.1316
_refine_ls_R_factor_gt 0.0684
_refine_ls_shift/su_max 0.000
_refine_ls_shift/su_mean 0.000
_refine_ls_structure_factor_coef Fsqd
_refine_ls_weighting_details 'calc w=1/[\s^2^(Fo^2^)+(0.0326P)^2^+0.0000P] where P=(Fo^2^+2Fc^2^)/3'
_refine_ls_weighting_scheme calc
_refine_ls_wR_factor_gt 0.1143
_refine_ls_wR_factor_ref 0.1437
_reflns_number_gt 1972
_reflns_number_total 3601
_reflns_threshold_expression >2sigma(I)
_cod_data_source_file c6qo00422a2.cif
_cod_data_source_block 141022h
_cod_depositor_comments
;
The following automatic conversions were performed:

data item '_symmetry_cell_setting' value 'Monoclinic' was changed to
'monoclinic' in accordance with the
/home/saulius/struct/COD-crude-data/automatic-downloads/DataCite-retrospective/RSC/depositions/lib/dictionaries/cif_core.dic
dictionary named 'cif_core.dic' version 2.4.2 last updated on
2011-04-26.

Automatic conversion script
Id: cif_fix_values 6909 2019-04-08 15:41:33Z antanas 
;
_cod_original_sg_symbol_H-M P2(1)/c
_cod_database_code 1553515

loop_
_symmetry_equiv_pos_as_xyz
'x, y, z'
'-x, y+1/2, -z+1/2'
'-x, -y, -z'
'x, -y-1/2, z-1/2'

loop_
_atom_site_label
_atom_site_type_symbol
_atom_site_fract_x
_atom_site_fract_y
_atom_site_fract_z
_atom_site_U_iso_or_equiv
_atom_site_adp_type
_atom_site_occupancy
_atom_site_symmetry_multiplicity
_atom_site_calc_flag
_atom_site_refinement_flags
S1 S 0.39200(16) 0.35209(4) 0.10860(9) 0.0466(3) Uani 1 1 d .
O1 O 0.4052(4) 0.32664(10) 0.2291(2) 0.0611(8) Uani 1 1 d .
O2 O 0.5668(4) 0.35588(10) 0.0549(2) 0.0590(8) Uani 1 1 d .
C1 C 0.3065(5) 0.41128(12) 0.1247(3) 0.0353(9) Uani 1 1 d .
C2 C 0.2644(5) 0.42642(13) 0.2415(3) 0.0366(9) Uani 1 1 d .
C3 C 0.2306(5) 0.47662(13) 0.2599(3) 0.0362(9) Uani 1 1 d .
C4 C 0.2009(6) 0.49395(15) 0.3821(3) 0.0483(11) Uani 1 1 d .
H4 H 0.2016 0.4727 0.4505 0.058 Uiso 1 1 calc R
C5 C 0.1711(6) 0.54130(15) 0.4005(4) 0.0527(11) Uani 1 1 d .
H5 H 0.1500 0.5521 0.4809 0.063 Uiso 1 1 calc R
C6 C 0.1722(6) 0.57336(15) 0.3002(4) 0.0570(12) Uani 1 1 d .
H6 H 0.1524 0.6056 0.3136 0.068 Uiso 1 1 calc R
C7 C 0.2021(6) 0.55783(14) 0.1818(4) 0.0473(10) Uani 1 1 d .
H7 H 0.2033 0.5798 0.1153 0.057 Uiso 1 1 calc R
C8 C 0.2310(5) 0.50930(13) 0.1585(3) 0.0341(9) Uani 1 1 d .
C9 C 0.2560(5) 0.49215(13) 0.0317(3) 0.0345(9) Uani 1 1 d .
C10 C 0.2976(5) 0.44339(13) 0.0149(3) 0.0353(9) Uani 1 1 d .
C11 C 0.3214(5) 0.42807(14) -0.1098(3) 0.0431(10) Uani 1 1 d .
H11 H 0.3472 0.3961 -0.1233 0.052 Uiso 1 1 calc R
C12 C 0.3072(5) 0.45936(16) -0.2110(3) 0.0478(11) Uani 1 1 d .
H12 H 0.3236 0.4484 -0.2922 0.057 Uiso 1 1 calc R
C13 C 0.2688(5) 0.50729(15) -0.1946(3) 0.0474(10) Uani 1 1 d .
H13 H 0.2594 0.5283 -0.2641 0.057 Uiso 1 1 calc R
C14 C 0.2449(5) 0.52315(14) -0.0749(3) 0.0448(10) Uani 1 1 d .
H14 H 0.2207 0.5554 -0.0637 0.054 Uiso 1 1 calc R
C15 C 0.2365(7) 0.39433(14) 0.3503(3) 0.0505(11) Uani 1 1 d .
C16 C 0.0551(8) 0.37533(15) 0.3515(4) 0.0669(14) Uani 1 1 d .
H16 H -0.0441 0.3812 0.2822 0.080 Uiso 1 1 calc R
C17 C 0.0205(11) 0.34790(19) 0.4540(6) 0.107(2) Uani 1 1 d .
H17 H -0.1011 0.3351 0.4547 0.128 Uiso 1 1 calc R
C18 C 0.1695(15) 0.3397(3) 0.5557(7) 0.135(4) Uani 1 1 d .
H18 H 0.1478 0.3207 0.6245 0.162 Uiso 1 1 calc R
C19 C 0.3445(13) 0.3584(2) 0.5583(5) 0.120(3) Uani 1 1 d .
H19 H 0.4424 0.3527 0.6285 0.145 Uiso 1 1 calc R
C20 C 0.3794(8) 0.38658(17) 0.4549(4) 0.0811(17) Uani 1 1 d .
H20 H 0.5003 0.4001 0.4571 0.097 Uiso 1 1 calc R
C21 C 0.2155(6) 0.32344(13) -0.0054(3) 0.0397(9) Uani 1 1 d .
C22 C 0.0234(6) 0.33371(14) -0.0149(3) 0.0472(10) Uani 1 1 d .
H22 H -0.0156 0.3571 0.0381 0.057 Uiso 1 1 calc R
C23 C -0.1135(6) 0.30945(14) -0.1031(3) 0.0530(11) Uani 1 1 d .
H23 H -0.2433 0.3169 -0.1090 0.064 Uiso 1 1 calc R
C24 C -0.0590(7) 0.27473(15) -0.1814(4) 0.0554(12) Uani 1 1 d .
C25 C 0.1348(8) 0.26373(15) -0.1673(4) 0.0632(13) Uani 1 1 d .
H25 H 0.1734 0.2393 -0.2171 0.076 Uiso 1 1 calc R
C26 C 0.2729(6) 0.28797(14) -0.0814(4) 0.0545(11) Uani 1 1 d .
H26 H 0.4027 0.2804 -0.0751 0.065 Uiso 1 1 calc R
C27 C -0.2066(7) 0.24955(17) -0.2800(4) 0.0892(17) Uani 1 1 d .
H27A H -0.2315 0.2680 -0.3584 0.134 Uiso 1 1 calc R
H27B H -0.3238 0.2459 -0.2461 0.134 Uiso 1 1 calc R
H27C H -0.1587 0.2187 -0.2984 0.134 Uiso 1 1 calc R

loop_
_atom_site_aniso_label
_atom_site_aniso_U_11
_atom_site_aniso_U_22
_atom_site_aniso_U_33
_atom_site_aniso_U_23
_atom_site_aniso_U_13
_atom_site_aniso_U_12
S1 0.0464(7) 0.0427(7) 0.0526(6) 0.0015(5) 0.0138(5) 0.0068(5)
O1 0.081(2) 0.053(2) 0.0514(14) 0.0139(14) 0.0176(15) 0.0221(16)
O2 0.0417(17) 0.067(2) 0.0721(17) 0.0021(15) 0.0203(15) 0.0082(15)
C1 0.034(2) 0.027(2) 0.0448(19) -0.0003(18) 0.0072(17) -0.0005(17)
C2 0.038(2) 0.036(2) 0.0356(18) 0.0013(18) 0.0055(17) -0.0011(18)
C3 0.030(2) 0.037(2) 0.0401(19) -0.0034(19) 0.0035(16) -0.0039(18)
C4 0.054(3) 0.053(3) 0.039(2) -0.001(2) 0.0106(19) -0.002(2)
C5 0.055(3) 0.053(3) 0.052(2) -0.015(2) 0.014(2) 0.002(2)
C6 0.062(3) 0.040(3) 0.070(3) -0.011(2) 0.016(2) 0.007(2)
C7 0.049(3) 0.038(3) 0.057(2) 0.000(2) 0.014(2) 0.004(2)
C8 0.020(2) 0.039(2) 0.042(2) 0.0006(19) 0.0040(16) -0.0028(17)
C9 0.023(2) 0.039(2) 0.0420(19) 0.0053(19) 0.0071(16) -0.0038(17)
C10 0.028(2) 0.040(2) 0.0396(19) 0.0016(19) 0.0097(16) -0.0055(18)
C11 0.041(2) 0.045(3) 0.044(2) -0.001(2) 0.0095(18) -0.009(2)
C12 0.038(2) 0.067(3) 0.039(2) -0.003(2) 0.0100(18) -0.011(2)
C13 0.040(3) 0.056(3) 0.045(2) 0.012(2) 0.0054(19) -0.005(2)
C14 0.033(2) 0.051(3) 0.051(2) 0.004(2) 0.0099(18) -0.0034(19)
C15 0.073(3) 0.039(3) 0.043(2) 0.001(2) 0.021(2) 0.004(2)
C16 0.092(4) 0.046(3) 0.075(3) -0.007(2) 0.049(3) -0.006(3)
C17 0.179(8) 0.053(4) 0.119(4) -0.005(4) 0.109(5) -0.017(4)
C18 0.284(14) 0.056(5) 0.084(4) 0.011(4) 0.083(7) 0.005(6)
C19 0.233(10) 0.078(5) 0.047(3) 0.006(3) 0.016(5) 0.026(5)
C20 0.128(5) 0.061(4) 0.048(2) -0.001(3) -0.004(3) 0.014(3)
C21 0.046(3) 0.034(2) 0.044(2) -0.0016(18) 0.0193(19) -0.0003(19)
C22 0.053(3) 0.039(2) 0.053(2) -0.013(2) 0.018(2) 0.002(2)
C23 0.053(3) 0.047(3) 0.060(2) -0.008(2) 0.014(2) -0.003(2)
C24 0.074(3) 0.037(3) 0.058(3) -0.007(2) 0.022(3) -0.015(2)
C25 0.096(4) 0.034(3) 0.068(3) -0.012(2) 0.041(3) -0.004(3)
C26 0.055(3) 0.043(3) 0.071(3) -0.005(2) 0.025(2) 0.000(2)
C27 0.106(5) 0.070(4) 0.092(3) -0.036(3) 0.016(3) -0.029(3)

loop_
_atom_type_symbol
_atom_type_description
_atom_type_scat_dispersion_real
_atom_type_scat_dispersion_imag
_atom_type_scat_source
C C 0.0033 0.0016 'International Tables Vol C Tables 4.2.6.8 and 6.1.1.4'
H H 0.0000 0.0000 'International Tables Vol C Tables 4.2.6.8 and 6.1.1.4'
O O 0.0106 0.0060 'International Tables Vol C Tables 4.2.6.8 and 6.1.1.4'
S S 0.1246 0.1234 'International Tables Vol C Tables 4.2.6.8 and 6.1.1.4'

loop_
_geom_angle_atom_site_label_1
_geom_angle_atom_site_label_2
_geom_angle_atom_site_label_3
_geom_angle
O1 S1 O2 116.66(17)
O1 S1 C21 107.32(17)
O2 S1 C21 108.67(16)
O1 S1 C1 110.49(16)
O2 S1 C1 107.08(16)
C21 S1 C1 106.13(17)
C2 C1 C10 121.8(3)
C2 C1 S1 120.0(3)
C10 C1 S1 118.1(2)
C1 C2 C3 119.0(3)
C1 C2 C15 124.8(3)
C3 C2 C15 116.0(3)
C8 C3 C4 118.6(3)
C8 C3 C2 120.9(3)
C4 C3 C2 120.5(3)
C5 C4 C3 120.8(4)
C5 C4 H4 119.6
C3 C4 H4 119.6
C4 C5 C6 120.3(3)
C4 C5 H5 119.9
C6 C5 H5 119.9
C7 C6 C5 120.3(4)
C7 C6 H6 119.8
C5 C6 H6 119.8
C6 C7 C8 121.1(4)
C6 C7 H7 119.4
C8 C7 H7 119.4
C3 C8 C7 118.9(3)
C3 C8 C9 119.5(3)
C7 C8 C9 121.6(3)
C14 C9 C10 118.8(3)
C14 C9 C8 121.5(3)
C10 C9 C8 119.6(3)
C11 C10 C9 118.0(3)
C11 C10 C1 123.2(3)
C9 C10 C1 118.8(3)
C12 C11 C10 121.1(4)
C12 C11 H11 119.4
C10 C11 H11 119.4
C11 C12 C13 121.0(3)
C11 C12 H12 119.5
C13 C12 H12 119.5
C14 C13 C12 119.1(4)
C14 C13 H13 120.5
C12 C13 H13 120.5
C13 C14 C9 121.8(4)
C13 C14 H14 119.1
C9 C14 H14 119.1
C20 C15 C16 118.9(4)
C20 C15 C2 121.9(4)
C16 C15 C2 118.9(4)
C17 C16 C15 120.7(5)
C17 C16 H16 119.6
C15 C16 H16 119.6
C16 C17 C18 118.6(7)
C16 C17 H17 120.7
C18 C17 H17 120.7
C19 C18 C17 121.8(7)
C19 C18 H18 119.1
C17 C18 H18 119.1
C18 C19 C20 119.6(7)
C18 C19 H19 120.2
C20 C19 H19 120.2
C15 C20 C19 120.3(6)
C15 C20 H20 119.9
C19 C20 H20 119.9
C22 C21 C26 119.7(4)
C22 C21 S1 121.7(3)
C26 C21 S1 118.5(3)
C21 C22 C23 120.5(3)
C21 C22 H22 119.7
C23 C22 H22 119.7
C24 C23 C22 120.6(4)
C24 C23 H23 119.7
C22 C23 H23 119.7
C23 C24 C25 118.0(4)
C23 C24 C27 120.6(4)
C25 C24 C27 121.4(4)
C26 C25 C24 122.0(4)
C26 C25 H25 119.0
C24 C25 H25 119.0
C21 C26 C25 119.0(4)
C21 C26 H26 120.5
C25 C26 H26 120.5
C24 C27 H27A 109.5
C24 C27 H27B 109.5
H27A C27 H27B 109.5
C24 C27 H27C 109.5
H27A C27 H27C 109.5
H27B C27 H27C 109.5

loop_
_geom_bond_atom_site_label_1
_geom_bond_atom_site_label_2
_geom_bond_distance
S1 O1 1.437(2)
S1 O2 1.445(3)
S1 C21 1.760(4)
S1 C1 1.783(3)
C1 C2 1.375(4)
C1 C10 1.452(4)
C2 C3 1.446(5)
C2 C15 1.491(5)
C3 C8 1.402(4)
C3 C4 1.417(4)
C4 C5 1.363(5)
C4 H4 0.9300
C5 C6 1.383(5)
C5 H5 0.9300
C6 C7 1.364(5)
C6 H6 0.9300
C7 C8 1.403(5)
C7 H7 0.9300
C8 C9 1.451(4)
C9 C14 1.405(4)
C9 C10 1.415(4)
C10 C11 1.411(4)
C11 C12 1.365(5)
C11 H11 0.9300
C12 C13 1.387(5)
C12 H12 0.9300
C13 C14 1.367(4)
C13 H13 0.9300
C14 H14 0.9300
C15 C20 1.370(6)
C15 C16 1.387(6)
C16 C17 1.376(6)
C16 H16 0.9300
C17 C18 1.378(9)
C17 H17 0.9300
C18 C19 1.337(10)
C18 H18 0.9300
C19 C20 1.395(7)
C19 H19 0.9300
C20 H20 0.9300
C21 C22 1.371(5)
C21 C26 1.378(5)
C22 C23 1.392(5)
C22 H22 0.9300
C23 C24 1.370(5)
C23 H23 0.9300
C24 C25 1.383(6)
C24 C27 1.507(5)
C25 C26 1.383(5)
C25 H25 0.9300
C26 H26 0.9300
C27 H27A 0.9600
C27 H27B 0.9600
C27 H27C 0.9600

loop_
_geom_torsion_atom_site_label_1
_geom_torsion_atom_site_label_2
_geom_torsion_atom_site_label_3
_geom_torsion_atom_site_label_4
_geom_torsion
O1 S1 C1 C2 0.2(4)
O2 S1 C1 C2 -127.8(3)
C21 S1 C1 C2 116.2(3)
O1 S1 C1 C10 175.5(3)
O2 S1 C1 C10 47.5(3)
C21 S1 C1 C10 -68.4(3)
C10 C1 C2 C3 -6.7(5)
S1 C1 C2 C3 168.4(3)
C10 C1 C2 C15 168.7(4)
S1 C1 C2 C15 -16.2(5)
C1 C2 C3 C8 3.2(5)
C15 C2 C3 C8 -172.6(3)
C1 C2 C3 C4 -175.4(3)
C15 C2 C3 C4 8.8(5)
C8 C3 C4 C5 0.7(5)
C2 C3 C4 C5 179.3(4)
C3 C4 C5 C6 -0.9(6)
C4 C5 C6 C7 0.3(6)
C5 C6 C7 C8 0.4(6)
C4 C3 C8 C7 0.1(5)
C2 C3 C8 C7 -178.5(3)
C4 C3 C8 C9 -178.3(3)
C2 C3 C8 C9 3.1(5)
C6 C7 C8 C3 -0.6(5)
C6 C7 C8 C9 177.7(4)
C3 C8 C9 C14 175.8(3)
C7 C8 C9 C14 -2.5(5)
C3 C8 C9 C10 -5.9(5)
C7 C8 C9 C10 175.8(3)
C14 C9 C10 C11 -1.5(5)
C8 C9 C10 C11 -179.9(3)
C14 C9 C10 C1 -179.2(3)
C8 C9 C10 C1 2.5(5)
C2 C1 C10 C11 -173.6(3)
S1 C1 C10 C11 11.1(5)
C2 C1 C10 C9 3.9(5)
S1 C1 C10 C9 -171.3(3)
C9 C10 C11 C12 0.8(5)
C1 C10 C11 C12 178.4(3)
C10 C11 C12 C13 -0.1(6)
C11 C12 C13 C14 0.0(6)
C12 C13 C14 C9 -0.8(6)
C10 C9 C14 C13 1.5(5)
C8 C9 C14 C13 179.8(3)
C1 C2 C15 C20 99.6(5)
C3 C2 C15 C20 -84.8(5)
C1 C2 C15 C16 -86.5(5)
C3 C2 C15 C16 89.1(4)
C20 C15 C16 C17 -2.0(6)
C2 C15 C16 C17 -176.1(4)
C15 C16 C17 C18 0.1(8)
C16 C17 C18 C19 1.3(11)
C17 C18 C19 C20 -0.8(12)
C16 C15 C20 C19 2.5(7)
C2 C15 C20 C19 176.4(4)
C18 C19 C20 C15 -1.2(9)
O1 S1 C21 C22 84.5(3)
O2 S1 C21 C22 -148.5(3)
C1 S1 C21 C22 -33.6(3)
O1 S1 C21 C26 -91.8(3)
O2 S1 C21 C26 35.2(3)
C1 S1 C21 C26 150.1(3)
C26 C21 C22 C23 -1.7(6)
S1 C21 C22 C23 -178.0(3)
C21 C22 C23 C24 0.4(6)
C22 C23 C24 C25 1.8(6)
C22 C23 C24 C27 -178.0(4)
C23 C24 C25 C26 -2.8(6)
C27 C24 C25 C26 177.0(4)
C22 C21 C26 C25 0.8(6)
S1 C21 C26 C25 177.2(3)
C24 C25 C26 C21 1.5(6)
